data_7117462
loop_
_publ_author_name
'Johnson, B. F. G.'
'Lewis, J.'
'Lodge, P. G.'
'Raithby, P. R.'
'Henrick, K.'
'McPartlin, M.'

_publ_section_title
;
 Reaction of [M~3~(CO)~12~](M = Ru or Os) with the chalconide elements;
 X-ray crystal and molecular structure of [Os~4~(CO)~12~H~2~Se~2~] 
;
_journal_name_full
;
Journal of the Chemical Society. Chemical Communications (1972-)
;
_journal_page_first 719
_journal_page_last 720
_journal_paper_doi 10.1039/C39790000719
_journal_volume 1979
_journal_year 1979
_chemical_formula_sum 'C12 H2 O12 Os4 Se2'
_chemical_name_systematic 'Os4 (C O)12 H2 Se2'
_space_group_IT_number 2
_symmetry_space_group_name_Hall '-P 1'
_symmetry_space_group_name_H-M 'P -1'
_cell_angle_alpha 98.14
_cell_angle_beta 113.36
_cell_angle_gamma 100.73
_cell_formula_units_Z 2
_cell_length_a 10.004
_cell_length_b 12.764
_cell_length_c 9.711
_cell_volume 1086.098
_citation_journal_id_ASTM JCCCAT
_cod_data_source_file Johnson_JCCCAT_1979_580.cif
_cod_data_source_block C12H2O12Os4Se2
_cod_database_code 7117462

loop_
_symmetry_equiv_pos_as_xyz
x,y,z
-x,-y,-z

loop_
_atom_site_label
_atom_site_type_symbol
_atom_site_fract_x
_atom_site_fract_y
_atom_site_fract_z
_atom_site_occupancy
_atom_site_U_iso_or_equiv
Os2 Os 0.98 0.1914 0.7368 1 0.0
C6 C+2 0.8378 0.1976 0.5418 1 0.0
C2 C+2 0.2423 0.5619 0.7957 1 0.0
O1 O-2 0.8381 0.4495 0.5917 1 0.0
O9 O-2 0.5477 0.0844 0.8803 1 0.0
C9 C+2 0.453 0.1146 0.8903 1 0.0
Se1 Se-1 0.13841 0.3522 0.8957 1 0.0
C3 C+2 0.1456 0.4456 0.9761 1 0.0
O8 O-2 0.1343 -0.0798 0.8893 1 0.0
C10 C+2 0.1888 0.2892 0.3828 1 0.0
Os3 Os 0.2809 0.1538 0.9025 1 0.0
O2 O-2 0.2918 0.6521 0.8063 1 0.0
C7 C+2 0.3721 0.1925 0.1254 1 0.0
O12 O-2 0.535 0.2011 0.6009 1 0.0
O5 O-2 0.8301 0.2881 0.9231 1 0.0
C12 C+2 0.4454 0.2468 0.6015 1 0.0
C11 C+2 0.4174 0.4574 0.6324 1 0.0
O4 O-2 0.8038 -0.0358 0.7157 1 0.0
O7 O-2 0.4281 0.2151 0.2541 1 0.0
O3 O-2 0.1561 0.4685 0.0999 1 0.0
Se2 Se-1 0.11421 0.1314 0.6162 1 0.0
O6 O-2 0.7526 0.1902 0.4166 1 0.0
C4 C+2 0.8776 0.0472 0.7229 1 0.0
C1 C+2 0.954 0.4358 0.6629 1 0.0
Os1 Os 0.144 0.4136 0.7785 1 0.0
O11 O-2 0.4964 0.5385 0.6512 1 0.0
C5 C+2 0.8855 0.2524 0.8536 1 0.0
Os4 Os 0.2947 0.3154 0.6053 1 0.0
C8 C+2 0.1981 0.0094 0.8918 1 0.0
O10 O-2 0.1306 0.2772 0.2551 1 0.0
